data_7105635
loop_
_publ_author_name
'Lepeltier, Marc'
'Lukoyanova, Olena'
'Jacobson, Alex'
'Jeeva, Shehzad'
'Perepichka, Dmitrii'

_publ_section_title
;
 New azaborine-thiophene heteroacenes
;
_journal_issue 37
_journal_name_full 'Chemical Communications'
_journal_page_first 7007
_journal_page_last 7009
_journal_paper_doi 10.1039/c0cc01963a
_journal_volume 46
_journal_year 2010
_chemical_compound_source 'Synthesized by the authors. See text'
_chemical_formula_sum 'C26 H18 B2 N2 S3'
_chemical_formula_weight 476.22
_space_group_IT_number 2
_symmetry_cell_setting triclinic
_symmetry_space_group_name_Hall '-P 1'
_symmetry_space_group_name_H-M 'P -1'
_atom_sites_solution_hydrogens geom
_atom_sites_solution_primary direct
_atom_sites_solution_secondary difmap
_audit_creation_method SHELXL-97
_cell_angle_alpha 105.745(2)
_cell_angle_beta 107.589(2)
_cell_angle_gamma 92.225(2)
_cell_formula_units_Z 2
_cell_length_a 9.1410(3)
_cell_length_b 10.7737(4)
_cell_length_c 12.6073(5)
_cell_measurement_reflns_used 6245
_cell_measurement_temperature 150
_cell_measurement_theta_max 70.62
_cell_measurement_theta_min 3.85
_cell_volume 1129.22(7)
_computing_cell_refinement 'SAINT V7.34A (Bruker AXS, 2006b)'
_computing_data_collection 'APEX2 v2.1-0 (Bruker AXS, 2006a)'
_computing_data_reduction 'SAINT V7.34A (Bruker AXS, 2006b)'
_computing_molecular_graphics 'SHELXTL v6.12 (Bruker AXS, 2001)'
_computing_publication_material 'UdMX (Maris, 2004)'
_computing_structure_refinement 'SHELXL97 (Sheldrick, 2008)'
_computing_structure_solution 'SHELXS97 (Sheldrick, 2008)'
_diffrn_ambient_temperature 150
_diffrn_detector_area_resol_mean 5.5
_diffrn_measured_fraction_theta_full 0.952
_diffrn_measured_fraction_theta_max 0.952
_diffrn_measurement_device_type 'Bruker Smart 6000'
_diffrn_measurement_method \w
_diffrn_radiation_monochromator 'Montel 200 optics'
_diffrn_radiation_source 'Rotating Anode'
_diffrn_radiation_type CuK\a
_diffrn_radiation_wavelength 1.54178
_diffrn_reflns_av_R_equivalents 0.036
_diffrn_reflns_av_sigmaI/netI 0.0328
_diffrn_reflns_limit_h_max 11
_diffrn_reflns_limit_h_min -11
_diffrn_reflns_limit_k_max 12
_diffrn_reflns_limit_k_min -13
_diffrn_reflns_limit_l_max 15
_diffrn_reflns_limit_l_min -15
_diffrn_reflns_number 13485
_diffrn_reflns_theta_full 71.06
_diffrn_reflns_theta_max 71.06
_diffrn_reflns_theta_min 3.85
_diffrn_standards_decay_% 1.10
_diffrn_standards_interval_time 1380
_diffrn_standards_number 108
_exptl_absorpt_coefficient_mu 3.133
_exptl_absorpt_correction_T_max 0.9103
_exptl_absorpt_correction_T_min 0.5884
_exptl_absorpt_correction_type multi-scan
_exptl_absorpt_process_details 'Sadabs (Sheldrick, 1996)'
_exptl_crystal_colour 'YELLOW PALE'
_exptl_crystal_density_diffrn 1.401
_exptl_crystal_density_method 'not measured'
_exptl_crystal_description CHUNK
_exptl_crystal_F_000 492
_exptl_crystal_size_max 0.15
_exptl_crystal_size_mid 0.08
_exptl_crystal_size_min 0.03
_refine_diff_density_max 0.268
_refine_diff_density_min -0.327
_refine_diff_density_rms 0.076
_refine_ls_extinction_coef 0.0050(6)
_refine_ls_extinction_expression Fc^*^=kFc[1+0.001xFc^2^\l^3^/sin(2\q)]^-1/4^
_refine_ls_extinction_method SHELXL
_refine_ls_goodness_of_fit_ref 1.009
_refine_ls_hydrogen_treatment constr
_refine_ls_matrix_type full
_refine_ls_number_parameters 299
_refine_ls_number_reflns 4168
_refine_ls_number_restraints 0
_refine_ls_restrained_S_all 1.009
_refine_ls_R_factor_all 0.0419
_refine_ls_R_factor_gt 0.0365
_refine_ls_shift/su_max 0.000
_refine_ls_shift/su_mean 0.000
_refine_ls_structure_factor_coef Fsqd
_refine_ls_weighting_details 'calc w=1/[\s^2^(Fo^2^)+(0.0913P)^2^] where P=(Fo^2^+2Fc^2^)/3'
_refine_ls_weighting_scheme calc
_refine_ls_wR_factor_gt 0.1115
_refine_ls_wR_factor_ref 0.1172
_reflns_number_gt 3609
_reflns_number_total 4168
_reflns_threshold_expression I>2\s(I)
_cod_data_source_file c0cc01963a.txt
_cod_data_source_block perep8
_cod_depositor_comments
;
The following automatic conversions were performed:
'_symmetry_cell_setting' value 'Triclinic' changed to 'triclinic'
according to '/home/saulius/struct/CIF-dictionaries/cif_core.dic'
dictionary named 'cif_core.dic' version 2.4.1 from
2010-06-29.

'_geom_angle_publ_flag' value 'Y' changed to 'y' according to
'/home/saulius/struct/CIF-dictionaries/cif_core.dic' dictionary named
'cif_core.dic' version 2.4.1 from 2010-06-29 (61
time).

'_geom_bond_publ_flag' value 'Y' changed to 'y' according to
'/home/saulius/struct/CIF-dictionaries/cif_core.dic' dictionary named
'cif_core.dic' version 2.4.1 from 2010-06-29 (40
times).

'_geom_torsion_publ_flag' value 'Y' changed to 'y' according to
'/home/saulius/struct/CIF-dictionaries/cif_core.dic' dictionary named
'cif_core.dic' version 2.4.1 from 2010-06-29 (97 times).

Automatic conversion script
Id: cif_fix_enum 1527 2010-12-29 10:47:43Z saulius 
;
_cod_original_sg_symbol_H-M P-1
_cod_database_code 7105635

loop_
_symmetry_equiv_pos_as_xyz
'x, y, z'
'-x, -y, -z'

loop_
_atom_site_label
_atom_site_type_symbol
_atom_site_fract_x
_atom_site_fract_y
_atom_site_fract_z
_atom_site_U_iso_or_equiv
_atom_site_adp_type
_atom_site_occupancy
_atom_site_symmetry_multiplicity
_atom_site_calc_flag
_atom_site_refinement_flags
_atom_site_disorder_assembly
_atom_site_disorder_group
S1 S 0.16148(5) 0.42320(4) -0.12399(4) 0.02658(15) Uani 1 1 d . . .
C11 C 0.29679(19) 0.55642(16) -0.03087(15) 0.0241(4) Uani 1 1 d . . .
C12 C 0.32189(18) 0.56508(16) 0.08483(15) 0.0226(4) Uani 1 1 d . . .
C13 C 0.39307(19) 0.66910(16) 0.28878(14) 0.0240(4) Uani 1 1 d . . .
H13A H 0.2989 0.7089 0.2946 0.029 Uiso 1 1 calc R . .
H13B H 0.4826 0.7235 0.3536 0.029 Uiso 1 1 calc R . .
N13 N 0.41368(15) 0.66861(13) 0.17658(11) 0.0221(3) Uani 1 1 d . . .
B14 B 0.4967(2) 0.76982(19) 0.15668(17) 0.0231(4) Uani 1 1 d . . .
C15 C 0.47913(19) 0.75410(17) 0.02815(15) 0.0241(4) Uani 1 1 d . . .
C16 C 0.3741(2) 0.65312(17) -0.05941(15) 0.0246(4) Uani 1 1 d . . .
S17 S 0.34730(5) 0.66777(4) -0.19694(4) 0.03052(15) Uani 1 1 d . . .
C18 C 0.4797(2) 0.80703(18) -0.14006(16) 0.0336(4) Uani 1 1 d . . .
H18 H 0.5080 0.8543 -0.1860 0.040 Uiso 1 1 calc R . .
C19 C 0.5384(2) 0.84100(18) -0.02235(16) 0.0297(4) Uani 1 1 d . . .
H19 H 0.6122 0.9156 0.0228 0.036 Uiso 1 1 calc R . .
C141 C 0.58496(19) 0.89754(17) 0.25634(14) 0.0245(4) Uani 1 1 d . . .
C142 C 0.7351(2) 0.94626(19) 0.26809(17) 0.0323(4) Uani 1 1 d . . .
H142 H 0.7866 0.8979 0.2185 0.039 Uiso 1 1 calc R . .
C143 C 0.8110(2) 1.0631(2) 0.34999(18) 0.0419(5) Uani 1 1 d . . .
H143 H 0.9129 1.0936 0.3559 0.050 Uiso 1 1 calc R . .
C144 C 0.7381(2) 1.1352(2) 0.42319(17) 0.0405(5) Uani 1 1 d . . .
H144 H 0.7901 1.2150 0.4797 0.049 Uiso 1 1 calc R . .
C145 C 0.5898(2) 1.09061(18) 0.41348(16) 0.0333(4) Uani 1 1 d . . .
H145 H 0.5389 1.1404 0.4627 0.040 Uiso 1 1 calc R . .
C146 C 0.5144(2) 0.97317(16) 0.33208(14) 0.0263(4) Uani 1 1 d . . .
H146 H 0.4129 0.9432 0.3274 0.032 Uiso 1 1 calc R . .
C21 C 0.1416(2) 0.37791(17) -0.00560(15) 0.0247(4) Uani 1 1 d . . .
C22 C 0.23667(19) 0.46162(16) 0.09865(15) 0.0238(4) Uani 1 1 d . . .
C23 C 0.37859(19) 0.53327(16) 0.30171(14) 0.0249(4) Uani 1 1 d . . .
H23A H 0.4760 0.4960 0.3022 0.030 Uiso 1 1 calc R . .
H23B H 0.3632 0.5390 0.3772 0.030 Uiso 1 1 calc R . .
N23 N 0.24796(16) 0.44579(14) 0.20623(12) 0.0238(3) Uani 1 1 d . . .
B24 B 0.1535(2) 0.34232(19) 0.21478(18) 0.0245(4) Uani 1 1 d . . .
C25 C 0.04099(19) 0.25380(16) 0.09925(15) 0.0245(4) Uani 1 1 d . . .
C26 C 0.04307(19) 0.27268(16) -0.00570(15) 0.0246(4) Uani 1 1 d . . .
S27 S -0.08869(5) 0.16136(4) -0.12563(4) 0.02857(15) Uani 1 1 d . . .
C28 C -0.1521(2) 0.09024(17) -0.03749(16) 0.0297(4) Uani 1 1 d . . .
H28 H -0.2326 0.0192 -0.0662 0.036 Uiso 1 1 calc R . .
C29 C -0.0742(2) 0.14709(17) 0.07750(16) 0.0279(4) Uani 1 1 d . . .
H29 H -0.0939 0.1190 0.1377 0.033 Uiso 1 1 calc R . .
C241 C 0.17025(19) 0.32082(17) 0.33664(15) 0.0256(4) Uani 1 1 d . . .
C242 C 0.20300(19) 0.20161(17) 0.35663(16) 0.0291(4) Uani 1 1 d . . .
H242 H 0.2174 0.1336 0.2960 0.035 Uiso 1 1 calc R . .
C243 C 0.2150(2) 0.1802(2) 0.46198(18) 0.0368(5) Uani 1 1 d . . .
H243 H 0.2391 0.0987 0.4732 0.044 Uiso 1 1 calc R . .
C244 C 0.1921(2) 0.2765(2) 0.55102(17) 0.0401(5) Uani 1 1 d . . .
H244 H 0.1994 0.2612 0.6231 0.048 Uiso 1 1 calc R . .
C245 C 0.1586(2) 0.3951(2) 0.53439(17) 0.0402(5) Uani 1 1 d . . .
H245 H 0.1420 0.4616 0.5950 0.048 Uiso 1 1 calc R . .
C246 C 0.1492(2) 0.41704(18) 0.42902(16) 0.0330(4) Uani 1 1 d . . .
H246 H 0.1278 0.4996 0.4193 0.040 Uiso 1 1 calc R . .

loop_
_atom_site_aniso_label
_atom_site_aniso_U_11
_atom_site_aniso_U_22
_atom_site_aniso_U_33
_atom_site_aniso_U_23
_atom_site_aniso_U_13
_atom_site_aniso_U_12
S1 0.0305(2) 0.0256(2) 0.0201(2) 0.00491(17) 0.00529(18) -0.00074(18)
C11 0.0257(8) 0.0236(9) 0.0222(9) 0.0057(7) 0.0076(7) 0.0026(7)
C12 0.0209(8) 0.0238(8) 0.0226(9) 0.0068(7) 0.0062(7) 0.0029(7)
C13 0.0244(8) 0.0272(9) 0.0197(8) 0.0069(7) 0.0067(7) -0.0004(7)
N13 0.0219(7) 0.0251(7) 0.0175(7) 0.0056(6) 0.0046(6) 0.0003(6)
B14 0.0202(9) 0.0253(9) 0.0239(10) 0.0070(8) 0.0073(7) 0.0029(7)
C15 0.0236(8) 0.0260(9) 0.0242(9) 0.0076(7) 0.0098(7) 0.0044(7)
C16 0.0280(8) 0.0251(9) 0.0218(8) 0.0071(7) 0.0095(7) 0.0042(7)
S17 0.0403(3) 0.0300(3) 0.0214(2) 0.00693(18) 0.0112(2) 0.00140(19)
C18 0.0431(11) 0.0313(10) 0.0300(10) 0.0111(8) 0.0159(8) -0.0002(8)
C19 0.0338(9) 0.0287(9) 0.0278(9) 0.0084(7) 0.0124(8) -0.0004(7)
C141 0.0236(8) 0.0289(9) 0.0213(9) 0.0105(7) 0.0056(7) -0.0003(7)
C142 0.0263(9) 0.0400(11) 0.0287(9) 0.0097(8) 0.0076(7) -0.0031(8)
C143 0.0296(10) 0.0500(12) 0.0389(11) 0.0120(10) 0.0045(9) -0.0149(9)
C144 0.0452(11) 0.0362(11) 0.0272(10) 0.0022(8) 0.0023(8) -0.0146(9)
C145 0.0409(10) 0.0312(10) 0.0239(9) 0.0050(8) 0.0086(8) -0.0003(8)
C146 0.0252(8) 0.0280(9) 0.0241(9) 0.0082(7) 0.0060(7) -0.0008(7)
C21 0.0251(8) 0.0250(9) 0.0220(9) 0.0057(7) 0.0061(7) 0.0019(7)
C22 0.0217(8) 0.0257(9) 0.0225(9) 0.0069(7) 0.0051(7) 0.0023(7)
C23 0.0230(8) 0.0282(9) 0.0201(8) 0.0072(7) 0.0025(7) -0.0021(7)
N23 0.0223(7) 0.0261(7) 0.0201(7) 0.0063(6) 0.0036(6) 0.0002(6)
B24 0.0222(9) 0.0252(10) 0.0270(10) 0.0084(8) 0.0084(8) 0.0038(8)
C25 0.0220(8) 0.0226(8) 0.0282(9) 0.0073(7) 0.0076(7) 0.0033(7)
C26 0.0211(8) 0.0233(8) 0.0258(9) 0.0052(7) 0.0048(7) 0.0008(7)
S27 0.0255(2) 0.0271(2) 0.0260(3) 0.00383(18) 0.00272(18) -0.00227(17)
C28 0.0231(8) 0.0275(9) 0.0353(10) 0.0066(8) 0.0080(7) -0.0015(7)
C29 0.0233(8) 0.0266(9) 0.0321(10) 0.0072(7) 0.0082(7) 0.0017(7)
C241 0.0191(8) 0.0295(9) 0.0262(9) 0.0075(7) 0.0057(7) -0.0020(7)
C242 0.0238(8) 0.0315(9) 0.0306(10) 0.0106(8) 0.0061(7) 0.0008(7)
C243 0.0254(9) 0.0463(11) 0.0410(11) 0.0249(9) 0.0039(8) 0.0027(8)
C244 0.0254(9) 0.0686(14) 0.0265(10) 0.0213(10) 0.0031(8) 0.0013(9)
C245 0.0316(10) 0.0561(13) 0.0265(10) 0.0031(9) 0.0096(8) -0.0009(9)
C246 0.0310(9) 0.0329(10) 0.0327(10) 0.0056(8) 0.0110(8) 0.0013(8)

loop_
_atom_type_symbol
_atom_type_description
_atom_type_scat_dispersion_real
_atom_type_scat_dispersion_imag
_atom_type_scat_source
C C 0.0181 0.0091 'International Tables Vol C Tables 4.2.6.8 and 6.1.1.4'
H H 0.0000 0.0000 'International Tables Vol C Tables 4.2.6.8 and 6.1.1.4'
B B 0.0090 0.0039 'International Tables Vol C Tables 4.2.6.8 and 6.1.1.4'
N N 0.0311 0.0180 'International Tables Vol C Tables 4.2.6.8 and 6.1.1.4'
S S 0.3331 0.5567 'International Tables Vol C Tables 4.2.6.8 and 6.1.1.4'

loop_
_geom_angle_atom_site_label_1
_geom_angle_atom_site_label_2
_geom_angle_atom_site_label_3
_geom_angle_site_symmetry_1
_geom_angle_site_symmetry_2
_geom_angle_site_symmetry_3
_geom_angle
_geom_angle_publ_flag
C11 S1 C21 . . . 91.11(8) y
C12 C11 C16 . . . 119.53(16) y
C12 C11 S1 . . . 111.63(13) y
C16 C11 S1 . . . 128.79(14) y
C11 C12 N13 . . . 123.18(15) y
C11 C12 C22 . . . 112.63(15) y
N13 C12 C22 . . . 124.09(15) y
N13 C13 C23 . . . 112.57(13) y
N13 C13 H13A . . . 109.1 ?
C23 C13 H13A . . . 109.1 ?
N13 C13 H13B . . . 109.1 ?
C23 C13 H13B . . . 109.1 ?
H13A C13 H13B . . . 107.8 ?
C12 N13 B14 . . . 121.29(14) y
C12 N13 C13 . . . 111.98(13) y
B14 N13 C13 . . . 126.06(14) y
N13 B14 C15 . . . 115.35(15) y
N13 B14 C141 . . . 122.84(15) y
C15 B14 C141 . . . 121.44(15) y
C16 C15 C19 . . . 110.08(15) y
C16 C15 B14 . . . 119.57(16) y
C19 C15 B14 . . . 129.61(16) y
C15 C16 C11 . . . 120.60(16) y
C15 C16 S17 . . . 112.50(13) y
C11 C16 S17 . . . 126.83(14) y
C18 S17 C16 . . . 91.28(9) y
C19 C18 S17 . . . 112.12(14) y
C19 C18 H18 . . . 123.9 ?
S17 C18 H18 . . . 123.9 ?
C18 C19 C15 . . . 114.00(17) y
C18 C19 H19 . . . 123 ?
C15 C19 H19 . . . 123 ?
C142 C141 C146 . . . 116.59(16) y
C142 C141 B14 . . . 120.91(15) y
C146 C141 B14 . . . 122.35(15) y
C143 C142 C141 . . . 121.91(18) y
C143 C142 H142 . . . 119 ?
C141 C142 H142 . . . 119 ?
C144 C143 C142 . . . 120.06(18) y
C144 C143 H143 . . . 120 ?
C142 C143 H143 . . . 120 ?
C145 C144 C143 . . . 119.58(18) y
C145 C144 H144 . . . 120.2 ?
C143 C144 H144 . . . 120.2 ?
C144 C145 C146 . . . 120.32(18) y
C144 C145 H145 . . . 119.8 ?
C146 C145 H145 . . . 119.8 ?
C145 C146 C141 . . . 121.54(16) y
C145 C146 H146 . . . 119.2 ?
C141 C146 H146 . . . 119.2 ?
C22 C21 C26 . . . 119.86(16) y
C22 C21 S1 . . . 111.30(13) y
C26 C21 S1 . . . 128.84(14) y
C21 C22 N23 . . . 123.39(16) y
C21 C22 C12 . . . 113.26(15) y
N23 C22 C12 . . . 123.35(15) y
N23 C23 C13 . . . 111.98(13) y
N23 C23 H23A . . . 109.2 ?
C13 C23 H23A . . . 109.2 ?
N23 C23 H23B . . . 109.2 ?
C13 C23 H23B . . . 109.2 ?
H23A C23 H23B . . . 107.9 ?
C22 N23 B24 . . . 120.68(15) y
C22 N23 C23 . . . 112.37(14) y
B24 N23 C23 . . . 126.41(14) y
N23 B24 C25 . . . 115.90(16) y
N23 B24 C241 . . . 120.86(16) y
C25 B24 C241 . . . 123.22(15) y
C26 C25 C29 . . . 110.36(15) y
C26 C25 B24 . . . 119.55(15) y
C29 C25 B24 . . . 130.09(16) y
C25 C26 C21 . . . 120.43(15) y
C25 C26 S27 . . . 112.53(12) y
C21 C26 S27 . . . 126.98(14) y
C28 S27 C26 . . . 91.17(8) y
C29 C28 S27 . . . 112.47(14) y
C29 C28 H28 . . . 123.8 ?
S27 C28 H28 . . . 123.8 ?
C28 C29 C25 . . . 113.44(17) y
C28 C29 H29 . . . 123.3 ?
C25 C29 H29 . . . 123.3 ?
C242 C241 C246 . . . 116.40(16) y
C242 C241 B24 . . . 121.08(15) y
C246 C241 B24 . . . 122.50(16) y
C243 C242 C241 . . . 121.87(17) y
C243 C242 H242 . . . 119.1 ?
C241 C242 H242 . . . 119.1 ?
C244 C243 C242 . . . 120.40(18) y
C244 C243 H243 . . . 119.8 ?
C242 C243 H243 . . . 119.8 ?
C243 C244 C245 . . . 119.44(18) y
C243 C244 H244 . . . 120.3 ?
C245 C244 H244 . . . 120.3 ?
C244 C245 C246 . . . 120.02(18) y
C244 C245 H245 . . . 120 ?
C246 C245 H245 . . . 120 ?
C245 C246 C241 . . . 121.85(18) y
C245 C246 H246 . . . 119.1 ?
C241 C246 H246 . . . 119.1 ?

loop_
_geom_bond_atom_site_label_1
_geom_bond_atom_site_label_2
_geom_bond_site_symmetry_1
_geom_bond_site_symmetry_2
_geom_bond_distance
_geom_bond_publ_flag
S1 C11 . . 1.7431(17) y
S1 C21 . . 1.7469(18) y
C11 C12 . . 1.383(2) y
C11 C16 . . 1.419(2) y
C12 N13 . . 1.388(2) y
C12 C22 . . 1.414(2) y
C13 N13 . . 1.4811(19) y
C13 C23 . . 1.521(2) y
C13 H13a . . 0.99 ?
C13 H13b . . 0.99 ?
N13 B14 . . 1.424(2) y
B14 C15 . . 1.540(2) y
B14 C141 . . 1.577(2) y
C15 C16 . . 1.397(2) y
C15 C19 . . 1.438(2) y
C16 S17 . . 1.7281(17) y
S17 C18 . . 1.726(2) y
C18 C19 . . 1.354(3) y
C18 H18 . . 0.95 ?
C19 H19 . . 0.95 ?
C141 C142 . . 1.400(2) y
C141 C146 . . 1.408(2) y
C142 C143 . . 1.387(3) y
C142 H142 . . 0.95 ?
C143 C144 . . 1.386(3) y
C143 H143 . . 0.95 ?
C144 C145 . . 1.379(3) y
C144 H144 . . 0.95 ?
C145 C146 . . 1.389(2) y
C145 H145 . . 0.95 ?
C146 H146 . . 0.95 ?
C21 C22 . . 1.379(2) y
C21 C26 . . 1.420(2) y
C22 N23 . . 1.386(2) y
C23 N23 . . 1.480(2) y
C23 H23a . . 0.99 ?
C23 H23b . . 0.99 ?
N23 B24 . . 1.430(2) y
B24 C25 . . 1.534(2) y
B24 C241 . . 1.578(2) y
C25 C26 . . 1.398(2) y
C25 C29 . . 1.437(2) y
C26 S27 . . 1.7257(17) y
S27 C28 . . 1.7247(19) y
C28 C29 . . 1.358(3) y
C28 H28 . . 0.95 ?
C29 H29 . . 0.95 ?
C241 C242 . . 1.401(2) y
C241 C246 . . 1.402(2) y
C242 C243 . . 1.382(2) y
C242 H242 . . 0.95 ?
C243 C244 . . 1.381(3) y
C243 H243 . . 0.95 ?
C244 C245 . . 1.381(3) y
C244 H244 . . 0.95 ?
C245 C246 . . 1.390(3) y
C245 H245 . . 0.95 ?
C246 H246 . . 0.95 ?

loop_
_geom_torsion_atom_site_label_1
_geom_torsion_atom_site_label_2
_geom_torsion_atom_site_label_3
_geom_torsion_atom_site_label_4
_geom_torsion_site_symmetry_1
_geom_torsion_site_symmetry_2
_geom_torsion_site_symmetry_3
_geom_torsion_site_symmetry_4
_geom_torsion
_geom_torsion_publ_flag
C21 S1 C11 C12 . . . . -0.91(13) y
C21 S1 C11 C16 . . . . -178.37(17) y
C16 C11 C12 N13 . . . . 3.6(3) y
S1 C11 C12 N13 . . . . -174.09(12) y
C16 C11 C12 C22 . . . . -179.99(15) y
S1 C11 C12 C22 . . . . 2.28(18) y
C11 C12 N13 B14 . . . . -4.1(2) y
C22 C12 N13 B14 . . . . 179.97(16) y
C11 C12 N13 C13 . . . . 167.07(15) y
C22 C12 N13 C13 . . . . -8.9(2) y
C23 C13 N13 C12 . . . . 39.76(18) y
C23 C13 N13 B14 . . . . -149.60(16) y
C12 N13 B14 C15 . . . . -1.0(2) y
C13 N13 B14 C15 . . . . -170.87(14) y
C12 N13 B14 C141 . . . . 172.04(14) y
C13 N13 B14 C141 . . . . 2.2(3) y
N13 B14 C15 C16 . . . . 6.6(2) y
C141 B14 C15 C16 . . . . -166.59(15) y
N13 B14 C15 C19 . . . . 175.74(17) y
C141 B14 C15 C19 . . . . 2.6(3) y
C19 C15 C16 C11 . . . . -178.41(16) y
B14 C15 C16 C11 . . . . -7.3(2) y
C19 C15 C16 S17 . . . . -1.32(18) y
B14 C15 C16 S17 . . . . 169.80(12) y
C12 C11 C16 C15 . . . . 2.3(2) y
S1 C11 C16 C15 . . . . 179.57(13) y
C12 C11 C16 S17 . . . . -174.35(13) y
S1 C11 C16 S17 . . . . 2.9(2) y
C15 C16 S17 C18 . . . . 1.36(14) y
C11 C16 S17 C18 . . . . 178.23(16) y
C16 S17 C18 C19 . . . . -1.03(15) y
S17 C18 C19 C15 . . . . 0.5(2) y
C16 C15 C19 C18 . . . . 0.5(2) y
B14 C15 C19 C18 . . . . -169.42(17) y
N13 B14 C141 C142 . . . . 134.67(18) y
C15 B14 C141 C142 . . . . -52.7(2) y
N13 B14 C141 C146 . . . . -50.0(2) y
C15 B14 C141 C146 . . . . 122.63(18) y
C146 C141 C142 C143 . . . . 0.0(3) y
B14 C141 C142 C143 . . . . 175.54(18) y
C141 C142 C143 C144 . . . . 0.0(3) y
C142 C143 C144 C145 . . . . -0.4(3) y
C143 C144 C145 C146 . . . . 0.9(3) y
C144 C145 C146 C141 . . . . -1.0(3) y
C142 C141 C146 C145 . . . . 0.5(3) y
B14 C141 C146 C145 . . . . -174.95(16) y
C11 S1 C21 C22 . . . . -0.71(13) y
C11 S1 C21 C26 . . . . 178.32(17) y
C26 C21 C22 N23 . . . . 3.2(3) y
S1 C21 C22 N23 . . . . -177.70(13) y
C26 C21 C22 C12 . . . . -176.99(15) y
S1 C21 C22 C12 . . . . 2.14(19) y
C11 C12 C22 C21 . . . . -2.9(2) y
N13 C12 C22 C21 . . . . 173.45(15) y
C11 C12 C22 N23 . . . . 176.97(15) y
N13 C12 C22 N23 . . . . -6.7(3) y
N13 C13 C23 N23 . . . . -57.86(18) y
C21 C22 N23 B24 . . . . -3.0(3) y
C12 C22 N23 B24 . . . . 177.21(15) y
C21 C22 N23 C23 . . . . 169.10(15) y
C12 C22 N23 C23 . . . . -10.7(2) y
C13 C23 N23 C22 . . . . 41.33(19) y
C13 C23 N23 B24 . . . . -147.16(16) y
C22 N23 B24 C25 . . . . -0.6(2) y
C23 N23 B24 C25 . . . . -171.49(14) y
C22 N23 B24 C241 . . . . 177.76(14) y
C23 N23 B24 C241 . . . . 6.9(3) y
N23 B24 C25 C26 . . . . 4.0(2) y
C241 B24 C25 C26 . . . . -174.36(15) y
N23 B24 C25 C29 . . . . -176.25(16) y
C241 B24 C25 C29 . . . . 5.4(3) y
C29 C25 C26 C21 . . . . 176.26(15) y
B24 C25 C26 C21 . . . . -3.9(2) y
C29 C25 C26 S27 . . . . -1.18(18) y
B24 C25 C26 S27 . . . . 178.63(12) y
C22 C21 C26 C25 . . . . 0.5(3) y
S1 C21 C26 C25 . . . . -178.51(13) y
C22 C21 C26 S27 . . . . 177.49(13) y
S1 C21 C26 S27 . . . . -1.5(2) y
C25 C26 S27 C28 . . . . 1.38(13) y
C21 C26 S27 C28 . . . . -175.85(16) y
C26 S27 C28 C29 . . . . -1.23(14) y
S27 C28 C29 C25 . . . . 0.8(2) y
C26 C25 C29 C28 . . . . 0.3(2) y
B24 C25 C29 C28 . . . . -179.52(16) y
N23 B24 C241 C242 . . . . -123.34(18) y
C25 B24 C241 C242 . . . . 54.9(2) y
N23 B24 C241 C246 . . . . 58.5(2) y
C25 B24 C241 C246 . . . . -123.22(19) y
C246 C241 C242 C243 . . . . -0.4(2) y
B24 C241 C242 C243 . . . . -178.68(16) y
C241 C242 C243 C244 . . . . 1.1(3) y
C242 C243 C244 C245 . . . . -0.6(3) y
C243 C244 C245 C246 . . . . -0.4(3) y
C244 C245 C246 C241 . . . . 1.1(3) y
C242 C241 C246 C245 . . . . -0.6(3) y
B24 C241 C246 C245 . . . . 177.57(17) y

loop_
_cod_related_entry_id
_cod_related_entry_database
_cod_related_entry_code
1 ChemSpider 30653221
